data_4326052
loop_
_publ_author_name
'Dipali Sadhukhan'
'Aurkie Ray'
'Guillaume Pilet'
'Corrado Rizzoli'
'Georgina M. Rosair'
'Carlos J. G\'omez-Garc\'ia'
'Sandra Signorella'
'Sebasti\'an Bell\'u'
'Samiran Mitra'

_publ_contact_author
;
 Prof. Corrado Rizzoli
 Universit\'a degli Studi di Parma
 Dipartimento di Chimica Generale ed Inorganica
 Chimica Analitica, Chimica Fisica
 Viale G. P. Usberti 17/A
 I-43100 Parma
 Italy
;
_publ_section_title
;
 Weak Interactions Modulating the Dimensionality in Supramolecular
 Architectures in Three New Nickel(II)-Hydrazone Complexes,
 Magnetostructural Correlation, and Catalytic Potential for Epoxidation of
 Alkenes under Phase Transfer Conditions
;
_journal_name_full 'Inorganic Chemistry'
_journal_page_first 8326
_journal_page_last 8339
_journal_paper_doi 10.1021/ic200846j
_journal_volume 50
_journal_year 2011
_chemical_formula_moiety 'C24 H26 F6 N4 Ni2 O10'
_chemical_formula_sum 'C24 H26 F6 N4 Ni2 O10'
_chemical_formula_weight 761.90
_space_group_IT_number 2
_symmetry_cell_setting triclinic
_symmetry_space_group_name_Hall '-P 1'
_symmetry_space_group_name_H-M 'P -1'
_atom_sites_solution_hydrogens geom
_atom_sites_solution_primary direct
_cell_angle_alpha 77.13(2)
_cell_angle_beta 73.77(2)
_cell_angle_gamma 82.21(3)
_cell_formula_units_Z 1
_cell_length_a 7.210(4)
_cell_length_b 10.186(8)
_cell_length_c 10.376(6)
_cell_measurement_reflns_used 1974
_cell_measurement_temperature 100
_cell_measurement_theta_max 26
_cell_measurement_theta_min 3
_cell_volume 711.1(8)
_computing_cell_refinement 'DENZO/SCALEPACK (Otwinowski & Minor, 1997)'
_computing_data_collection 'COLLECT (Nonius, 1997-2001).'
_computing_data_reduction 'DENZO/SCALEPACK (Otwinowski & Minor, 1997)'
_computing_molecular_graphics 'CAMERON (Watkin et al., 1996)'
_computing_publication_material 'CRYSTALS (Betteridge et al., 2003)'
_computing_structure_refinement 'CRYSTALS (Betteridge et al., 2003)'
_computing_structure_solution 'SHELXS 86 (Sheldrick, 1986)'
_diffrn_ambient_temperature 100
_diffrn_measured_fraction_theta_full 0.867
_diffrn_measured_fraction_theta_max 0.844
_diffrn_measurement_device 'Nonius KappaCCD'
_diffrn_measurement_device_type Area
_diffrn_measurement_method '\f & \w scans'
_diffrn_radiation_monochromator graphite
_diffrn_radiation_type 'Mo K\a'
_diffrn_radiation_wavelength 0.71073
_diffrn_reflns_av_R_equivalents 0.038
_diffrn_reflns_limit_h_max 9
_diffrn_reflns_limit_h_min -5
_diffrn_reflns_limit_k_max 12
_diffrn_reflns_limit_k_min -7
_diffrn_reflns_limit_l_max 12
_diffrn_reflns_limit_l_min -11
_diffrn_reflns_number 4846
_diffrn_reflns_theta_full 25.081
_diffrn_reflns_theta_max 26.401
_diffrn_reflns_theta_min 2.057
_diffrn_standards_number 0
_exptl_absorpt_coefficient_mu 1.427
_exptl_absorpt_correction_T_max 0.82
_exptl_absorpt_correction_T_min 0.52
_exptl_absorpt_correction_type multi-scan
_exptl_absorpt_process_details 'SADABS (Siemens, 1996)'
_exptl_crystal_colour green
_exptl_crystal_density_diffrn 1.779
_exptl_crystal_description block
_exptl_crystal_F_000 388
_exptl_crystal_size_max 0.42
_exptl_crystal_size_mid 0.34
_exptl_crystal_size_min 0.14
_refine_diff_density_max 0.87
_refine_diff_density_min -0.83
_refine_ls_extinction_method none
_refine_ls_goodness_of_fit_ref 1.1782
_refine_ls_hydrogen_treatment constr
_refine_ls_matrix_type full
_refine_ls_number_parameters 208
_refine_ls_number_reflns 1817
_refine_ls_number_restraints 0
_refine_ls_R_factor_all 0.0784
_refine_ls_R_factor_gt 0.0437
_refine_ls_shift/su_max 0.000319
_refine_ls_structure_factor_coef F
_refine_ls_weighting_details
;
 Method, part 1, Chebychev polynomial, (Watkin, 1994, Prince, 1982) 
 [weight] = 1.0/[A~0~*T~0~(x)+A~1~*T~1~(x) ... +A~n-1~]*T~n-1~(x)] 
 where A~i~ are the Chebychev coefficients listed below and x= Fcalc/Fmax 
 Method = Robust Weighting (Prince, 1982) 
 W = [weight] * [1-(deltaF/6*sigmaF)^2^]^2^ 
 A~i~ are: 
 0.277 0.162 0.110 
;
_refine_ls_weighting_scheme calc
_refine_ls_wR_factor_all 0.0840
_refine_ls_wR_factor_gt 0.0468
_refine_ls_wR_factor_ref 0.0493
_reflns_limit_h_max 9
_reflns_limit_h_min -8
_reflns_limit_k_max 12
_reflns_limit_k_min -12
_reflns_limit_l_max 12
_reflns_limit_l_min 0
_reflns_number_gt 1674
_reflns_number_total 2447
_reflns_threshold_expression I>2.0\s(I)
_oxford_diffrn_Wilson_B_factor 0.00
_oxford_diffrn_Wilson_scale 0.00
_oxford_refine_ls_r_factor_ref 0.0485
_oxford_refine_ls_scale 0.1856(5)
_oxford_reflns_number_all 2440
_oxford_reflns_threshold_expression_ref I>1.0\s(I)
_cod_data_source_file ic200846j_si_002_2.cif
_cod_data_source_block 1
_cod_original_sg_symbol_H-M 'P -1 '
_cod_database_code 4326052

loop_
_symmetry_equiv_pos_as_xyz
x,y,z
-x,-y,-z

loop_
_atom_site_label
_atom_site_type_symbol
_atom_site_fract_x
_atom_site_fract_y
_atom_site_fract_z
_atom_site_U_iso_or_equiv
_atom_site_occupancy
_atom_site_adp_type
_atom_site_refinement_flags_posn
Ni1 Ni 0.70277(9) 0.98006(7) 0.90525(6) 0.0212 1.0000 Uani .
O1 O 0.4492(4) 0.9050(3) 0.9527(3) 0.0219 1.0000 Uani .
C2 C 0.4173(7) 0.7882(5) 0.9319(4) 0.0225 1.0000 Uani .
C3 C 0.2342(7) 0.7399(5) 0.9979(5) 0.0264 1.0000 Uani .
C4 C 0.1796(7) 0.6261(5) 0.9779(5) 0.0325 1.0000 Uani .
C5 C 0.3076(7) 0.5473(5) 0.8915(5) 0.0301 1.0000 Uani .
C6 C 0.4890(7) 0.5901(5) 0.8295(4) 0.0266 1.0000 Uani .
C7 C 0.5520(7) 0.7068(5) 0.8463(4) 0.0244 1.0000 Uani .
C8 C 0.7522(7) 0.7389(5) 0.7740(4) 0.0228 1.0000 Uani .
C14 C 0.8838(7) 0.6384(5) 0.6965(5) 0.0330 1.0000 Uani .
N9 N 0.8133(5) 0.8485(4) 0.7789(3) 0.0206 1.0000 Uani .
N10 N 1.0004(5) 0.8773(4) 0.7049(4) 0.0235 1.0000 Uani .
C11 C 1.0766(7) 0.9722(5) 0.7345(4) 0.0227 1.0000 Uani .
O12 O 0.9903(5) 1.0281(3) 0.8346(3) 0.0243 1.0000 Uani .
C13 C 1.2684(7) 1.0132(5) 0.6471(5) 0.0289 1.0000 Uani .
O21 O 0.6140(4) 1.1383(3) 0.7644(3) 0.0234 1.0000 Uani .
C22 C 0.6968(7) 1.1872(5) 0.6436(4) 0.0231 1.0000 Uani .
O23 O 0.8526(5) 1.1493(3) 0.5697(3) 0.0297 1.0000 Uani .
C24 C 0.5896(7) 1.3143(5) 0.5762(4) 0.0287 1.0000 Uani .
F25 F 0.6878(5) 1.4214(3) 0.5506(3) 0.0424 1.0000 Uani .
F26 F 0.4120(4) 1.3440(3) 0.6532(3) 0.0414 1.0000 Uani .
F27 F 0.5674(5) 1.2984(3) 0.4577(3) 0.0478 1.0000 Uani .
O31 O 0.7693(4) 0.8392(3) 1.0698(3) 0.0245 1.0000 Uani .
H31 H 0.1471 0.7905 1.0563 0.0309 1.0000 Uiso R
H41 H 0.0552 0.5991 1.0217 0.0361 1.0000 Uiso R
H51 H 0.2708 0.4687 0.8763 0.0356 1.0000 Uiso R
H61 H 0.5745 0.5375 0.7720 0.0312 1.0000 Uiso R
H141 H 1.0164 0.6480 0.6937 0.0479 1.0000 Uiso R
H142 H 0.8525 0.5478 0.7398 0.0480 1.0000 Uiso R
H143 H 0.8679 0.6554 0.6053 0.0480 1.0000 Uiso R
H131 H 1.2590 1.1089 0.6113 0.0427 1.0000 Uiso R
H132 H 1.3608 0.9940 0.7011 0.0426 1.0000 Uiso R
H133 H 1.3073 0.9644 0.5741 0.0430 1.0000 Uiso R
H4 H 0.8305 0.8808 1.1027 0.0358 1.0000 Uiso R
H15 H 0.6706 0.8090 1.1200 0.0362 1.0000 Uiso R
H16 H 1.0604 0.8365 0.6405 0.0257 1.0000 Uiso R

loop_
_atom_site_aniso_label
_atom_site_aniso_U_11
_atom_site_aniso_U_22
_atom_site_aniso_U_33
_atom_site_aniso_U_23
_atom_site_aniso_U_13
_atom_site_aniso_U_12
Ni1 0.0194(3) 0.0248(3) 0.0178(3) -0.0069(2) -0.0005(2) -0.0008(2)
O1 0.0211(15) 0.0241(17) 0.0178(15) -0.0057(12) 0.0002(12) -0.0008(14)
C2 0.024(2) 0.022(2) 0.021(2) -0.0046(16) -0.0055(17) 0.000(2)
C3 0.020(2) 0.030(2) 0.030(2) -0.0148(19) 0.0005(18) -0.001(2)
C4 0.026(2) 0.034(3) 0.034(3) -0.011(2) 0.002(2) -0.003(2)
C5 0.027(2) 0.033(3) 0.030(3) -0.012(2) -0.0015(19) -0.006(2)
C6 0.028(2) 0.028(2) 0.024(2) -0.0106(18) -0.0014(18) -0.002(2)
C7 0.023(2) 0.030(3) 0.020(2) -0.0067(18) -0.0048(17) -0.001(2)
C8 0.024(2) 0.026(2) 0.020(2) -0.0073(17) -0.0035(17) -0.005(2)
C14 0.026(2) 0.031(3) 0.038(3) -0.018(2) 0.006(2) -0.002(2)
N9 0.0163(17) 0.027(2) 0.0159(17) -0.0071(14) 0.0010(13) 0.0016(17)
N10 0.0190(18) 0.028(2) 0.0201(18) -0.0084(15) 0.0023(14) 0.0012(17)
C11 0.024(2) 0.024(2) 0.021(2) -0.0025(17) -0.0095(18) -0.002(2)
O12 0.0239(16) 0.0297(17) 0.0196(15) -0.0109(13) -0.0006(12) -0.0040(15)
C13 0.024(2) 0.036(3) 0.025(2) -0.0117(19) 0.0045(18) -0.009(2)
O21 0.0199(15) 0.0285(17) 0.0186(16) -0.0059(12) -0.0003(12) 0.0011(14)
C22 0.024(2) 0.023(2) 0.024(2) -0.0085(17) -0.0044(18) -0.004(2)
O23 0.0277(18) 0.0358(19) 0.0188(15) -0.0077(13) 0.0031(13) 0.0056(16)
C24 0.030(2) 0.032(3) 0.020(2) -0.0067(18) 0.0000(18) 0.003(2)
F25 0.0473(19) 0.0233(15) 0.0491(19) -0.0039(13) -0.0034(14) -0.0019(15)
F26 0.0312(15) 0.0436(18) 0.0319(16) -0.0008(13) 0.0066(12) 0.0143(15)
F27 0.065(2) 0.048(2) 0.0308(16) -0.0117(14) -0.0205(15) 0.0171(18)
O31 0.0206(15) 0.0259(16) 0.0248(16) -0.0069(12) 0.0002(12) -0.0038(14)

loop_
_atom_type_symbol
_atom_type_scat_dispersion_real
_atom_type_scat_dispersion_imag
_atom_type_scat_Cromer_Mann_a1
_atom_type_scat_Cromer_Mann_b1
_atom_type_scat_Cromer_Mann_a2
_atom_type_scat_Cromer_Mann_b2
_atom_type_scat_Cromer_Mann_a3
_atom_type_scat_Cromer_Mann_b3
_atom_type_scat_Cromer_Mann_a4
_atom_type_scat_Cromer_Mann_b4
_atom_type_scat_Cromer_Mann_c
_atom_type_scat_source
C 0.0033 0.0016 2.3100 20.8439 1.0200 10.2075 1.5886 0.5687 0.8650 51.6512 0.2156 'International Tables Vol C 4.2.6.8 and 6.1.1.4'
H 0.0000 0.0000 0.4930 10.5109 0.3229 26.1257 0.1402 3.1424 0.0408 57.7998 0.0030 'International Tables Vol C 4.2.6.8 and 6.1.1.4'
N 0.0061 0.0033 12.2126 0.0057 3.1322 9.8933 2.0125 28.9975 1.1663 0.5826 -11.5290 'International Tables Vol C 4.2.6.8 and 6.1.1.4'
O 0.0106 0.0060 3.0485 13.2771 2.2868 5.7011 1.5463 0.3239 0.8670 32.9089 0.2508 'International Tables Vol C 4.2.6.8 and 6.1.1.4'
F 0.0171 0.0103 3.5392 10.2825 2.6412 4.2944 1.5170 0.2615 1.0243 26.1476 0.2776 'International Tables Vol C 4.2.6.8 and 6.1.1.4'
Ni 0.3393 1.1124 12.8376 3.8785 7.2920 0.2565 4.4438 12.1763 2.3800 66.3421 1.0341 'International Tables Vol C 4.2.6.8 and 6.1.1.4'

loop_
_geom_angle_atom_site_label_1
_geom_angle_site_symmetry_1
_geom_angle_atom_site_label_2
_geom_angle_atom_site_label_3
_geom_angle
_geom_angle_publ_flag
O1 2_677 Ni1 O1 81.06(15) yes
O1 2_677 Ni1 N9 170.41(15) yes
O1 . Ni1 N9 89.61(15) yes
O1 2_677 Ni1 O12 110.05(13) yes
O1 . Ni1 O12 168.72(12) yes
N9 . Ni1 O12 79.20(15) yes
O1 2_677 Ni1 O21 84.34(13) yes
O1 . Ni1 O21 90.43(14) yes
N9 . Ni1 O21 98.05(14) yes
O12 . Ni1 O21 92.54(13) yes
O1 2_677 Ni1 O31 86.67(13) yes
O1 . Ni1 O31 88.44(14) yes
N9 . Ni1 O31 90.86(15) yes
O12 . Ni1 O31 90.27(14) yes
O21 . Ni1 O31 171.01(11) yes
Ni1 2_677 O1 Ni1 98.94(15) yes
Ni1 2_677 O1 C2 131.3(3) yes
Ni1 . O1 C2 126.1(3) yes
O1 . C2 C3 117.3(4) yes
O1 . C2 C7 125.7(4) yes
C3 . C2 C7 117.0(4) yes
C2 . C3 C4 122.9(4) yes
C2 . C3 H31 117.8 no
C4 . C3 H31 119.3 no
C3 . C4 C5 120.7(5) yes
C3 . C4 H41 120.1 no
C5 . C4 H41 119.2 no
C4 . C5 C6 117.4(5) yes
C4 . C5 H51 121.4 no
C6 . C5 H51 121.2 no
C5 . C6 C7 124.1(4) yes
C5 . C6 H61 117.4 no
C7 . C6 H61 118.5 no
C2 . C7 C6 117.8(4) yes
C2 . C7 C8 124.4(4) yes
C6 . C7 C8 117.8(4) yes
C7 . C8 C14 118.8(4) yes
C7 . C8 N9 120.4(4) yes
C14 . C8 N9 120.8(4) yes
C8 . C14 H141 109.2 no
C8 . C14 H142 110.8 no
H141 . C14 H142 109.1 no
C8 . C14 H143 109.1 no
H141 . C14 H143 110.1 no
H142 . C14 H143 108.5 no
C8 . N9 Ni1 130.5(3) yes
C8 . N9 N10 118.5(4) yes
Ni1 . N9 N10 110.0(3) yes
N9 . N10 C11 117.6(4) yes
N9 . N10 H16 120.6 no
C11 . N10 H16 121.7 no
N10 . C11 O12 121.4(4) yes
N10 . C11 C13 118.1(4) yes
O12 . C11 C13 120.6(4) yes
C11 . O12 Ni1 110.1(3) yes
C11 . C13 H131 109.3 no
C11 . C13 H132 109.4 no
H131 . C13 H132 108.7 no
C11 . C13 H133 108.8 no
H131 . C13 H133 110.3 no
H132 . C13 H133 110.4 no
Ni1 . O21 C22 131.1(3) yes
O21 . C22 O23 129.6(4) yes
O21 . C22 C24 115.4(4) yes
O23 . C22 C24 115.0(4) yes
C22 . C24 F25 111.1(4) yes
C22 . C24 F26 113.5(4) yes
F25 . C24 F26 107.0(4) yes
C22 . C24 F27 110.8(4) yes
F25 . C24 F27 107.4(4) yes
F26 . C24 F27 106.7(4) yes
Ni1 . O31 H4 104.6 no
Ni1 . O31 H15 109.1 no
H4 . O31 H15 116.9 no

loop_
_geom_bond_atom_site_label_1
_geom_bond_atom_site_label_2
_geom_bond_site_symmetry_2
_geom_bond_distance
_geom_bond_publ_flag
Ni1 O1 2_677 2.064(3) yes
Ni1 O1 . 1.969(4) yes
Ni1 N9 . 2.015(4) yes
Ni1 O12 . 2.083(4) yes
Ni1 O21 . 2.083(3) yes
Ni1 O31 . 2.094(3) yes
O1 C2 . 1.316(6) yes
C2 C3 . 1.405(6) yes
C2 C7 . 1.431(6) yes
C3 C4 . 1.348(7) yes
C3 H31 . 0.930 no
C4 C5 . 1.399(7) yes
C4 H41 . 0.933 no
C5 C6 . 1.369(7) yes
C5 H51 . 0.934 no
C6 C7 . 1.389(7) yes
C6 H61 . 0.934 no
C7 C8 . 1.472(6) yes
C8 C14 . 1.507(6) yes
C8 N9 . 1.271(6) yes
C14 H141 . 0.965 no
C14 H142 . 0.960 no
C14 H143 . 0.960 no
N9 N10 . 1.387(5) yes
N10 C11 . 1.304(6) yes
N10 H16 . 0.848 no
C11 O12 . 1.264(5) yes
C11 C13 . 1.482(6) yes
C13 H131 . 0.963 no
C13 H132 . 0.959 no
C13 H133 . 0.954 no
O21 C22 . 1.249(5) yes
C22 O23 . 1.238(5) yes
C22 C24 . 1.546(6) yes
C24 F25 . 1.318(6) yes
C24 F26 . 1.342(5) yes
C24 F27 . 1.330(6) yes
O31 H4 . 0.830 no
O31 H15 . 0.808 no

loop_
_geom_hbond_atom_site_label_D
_geom_hbond_atom_site_label_H
_geom_hbond_atom_site_label_A
_geom_hbond_site_symmetry_A
_geom_hbond_angle_DHA
_geom_hbond_distance_DH
_geom_hbond_distance_HA
_geom_hbond_distance_DA
_geom_hbond_publ_flag
C3 H31 O12 2_677 160 0.93 2.34 3.231(7) yes
O31 H4 O12 2_777 172 0.83 2.00 2.830(7) yes
O31 H15 O21 2_677 144 0.81 2.13 2.828(7) yes
N10 H16 O23 2_776 145 0.85 2.07 2.809(7) yes
